data_7204241
loop_
_publ_author_name
'Jens Chr. Norrild'
'Inger S\/otofte'

_publ_section_title
;
 Design, synthesis and structure of new potential electrochemically
 active boronic acid-based glucose sensors
;
_journal_issue 2
_journal_name_full 'J. Chem. Soc., Perkin Trans. 2'
_journal_page_first 303
_journal_page_last 311
_journal_paper_doi 10.1039/b107457a
_journal_year 2002
_chemical_formula_sum 'C14 H22 B N O2'
_chemical_formula_weight 247.14
_chemical_name_systematic
; 
? 
;
_space_group_IT_number 14
_symmetry_cell_setting monoclinic
_symmetry_space_group_name_Hall '-P 2ybc'
_symmetry_space_group_name_H-M 'P 1 21/c 1'
_atom_sites_solution_hydrogens geom
_atom_sites_solution_primary direct
_atom_sites_solution_secondary difmap
_audit_creation_method SHELXL
_cell_angle_alpha 90.00
_cell_angle_beta 103.6670(10)
_cell_angle_gamma 90.00
_cell_formula_units_Z 4
_cell_length_a 9.07710(10)
_cell_length_b 12.1030(2)
_cell_length_c 12.89690(10)
_cell_measurement_temperature 120(2)
_cell_volume 1376.74(3)
_computing_cell_refinement 'SAINT (Siemens, 1995)'
_computing_data_collection 'SMART (Siemens, 1995)'
_computing_data_reduction 'SAINT (Siemens, 1995)'
_computing_molecular_graphics SHELXTL
_computing_publication_material SHELXTL
_computing_structure_refinement 'Siemens SHELXTL PC version 5.3 (Sheldrick, 1994)'
_computing_structure_solution 'Siemens SHELXTL PC version 5.3 (Sheldrick, 1994)'
_diffrn_ambient_temperature 120(2)
_diffrn_radiation_monochromator graphite
_diffrn_radiation_source 'fine-focus sealed tube'
_diffrn_radiation_type MoK\a
_diffrn_radiation_wavelength 0.71073
_diffrn_reflns_av_R_equivalents 0.0506
_diffrn_reflns_av_sigmaI/netI 0.0447
_diffrn_reflns_limit_h_max 12
_diffrn_reflns_limit_h_min -11
_diffrn_reflns_limit_k_max 16
_diffrn_reflns_limit_k_min -15
_diffrn_reflns_limit_l_max 16
_diffrn_reflns_limit_l_min -17
_diffrn_reflns_number 9135
_diffrn_reflns_theta_max 29.61
_diffrn_reflns_theta_min 2.31
_exptl_absorpt_coefficient_mu 0.077
_exptl_absorpt_correction_type none
_exptl_crystal_colour colourless
_exptl_crystal_density_diffrn 1.192
_exptl_crystal_density_method 'not measured'
_exptl_crystal_F_000 536
_exptl_crystal_size_max 0.35
_exptl_crystal_size_mid 0.13
_exptl_crystal_size_min 0.10
_refine_diff_density_max 0.300
_refine_diff_density_min -0.230
_refine_diff_density_rms 0.053
_refine_ls_extinction_method none
_refine_ls_goodness_of_fit_all 1.136
_refine_ls_goodness_of_fit_obs 1.115
_refine_ls_matrix_type full
_refine_ls_number_parameters 163
_refine_ls_number_reflns 3506
_refine_ls_number_restraints 0
_refine_ls_restrained_S_all 1.142
_refine_ls_restrained_S_obs 1.115
_refine_ls_R_factor_all 0.0769
_refine_ls_R_factor_obs 0.0528
_refine_ls_shift/esd_max 0.001
_refine_ls_shift/esd_mean 0.000
_refine_ls_structure_factor_coef Fsqd
_refine_ls_weighting_details 'w=1/[\s^2^(Fo^2^)+(0.0280P)^2^+0.9557P] where P=(Fo^2^+2Fc^2^)/3'
_refine_ls_weighting_scheme calc
_refine_ls_wR_factor_all 0.1246
_refine_ls_wR_factor_obs 0.1067
_reflns_number_observed 2729
_reflns_number_total 3510
_reflns_observed_criterion >2sigma(I)
_cod_data_source_file b107457a.txt
_cod_data_source_block B107457A-15
_cod_depositor_comments
;
The following automatic conversions were performed:

'_refine_ls_weighting_scheme' value 'calc
w=1/[\s^2^(Fo^2^)+(0.0280P)^2^+0.9557P] where P=(Fo^2^+2Fc^2^)/3' was
changed to 'calc'. New tag '_refine_ls_weighting_details' was
created. The value of the new tag was set to
'w=1/[\s^2^(Fo^2^)+(0.0280P)^2^+0.9557P] where P=(Fo^2^+2Fc^2^)/3'.

Automatic conversion script
Id: cif_fix_values 3143 2015-03-26 13:38:13Z robertas 
;
_cod_original_sg_symbol_H-M 'P 21 / c'
_cod_database_code 7204241

loop_
_symmetry_equiv_pos_as_xyz
'x, y, z'
'-x, y+1/2, -z+1/2'
'-x, -y, -z'
'x, -y-1/2, z-1/2'

loop_
_atom_site_aniso_label
_atom_site_aniso_U_11
_atom_site_aniso_U_22
_atom_site_aniso_U_33
_atom_site_aniso_U_23
_atom_site_aniso_U_13
_atom_site_aniso_U_12
O1 0.0159(5) 0.0170(5) 0.0197(5) -0.0025(4) 0.0057(4) -0.0017(4)
O2 0.0181(6) 0.0156(6) 0.0293(6) -0.0026(5) 0.0069(5) 0.0000(4)
N 0.0199(7) 0.0189(7) 0.0154(6) -0.0008(5) 0.0056(5) 0.0012(5)
C1 0.0277(9) 0.0193(8) 0.0217(8) 0.0011(7) 0.0097(7) -0.0046(7)
C2 0.0203(8) 0.0219(8) 0.0196(8) -0.0041(6) 0.0086(6) -0.0025(6)
C3 0.0173(7) 0.0202(8) 0.0182(7) -0.0020(6) 0.0070(6) -0.0002(6)
B 0.0171(8) 0.0173(8) 0.0161(8) -0.0004(7) 0.0041(6) -0.0009(6)
C4 0.0197(8) 0.0293(9) 0.0201(8) 0.0024(7) 0.0052(6) 0.0021(7)
C5 0.0206(8) 0.0454(11) 0.0202(8) -0.0008(8) 0.0035(7) 0.0046(8)
C6 0.0185(8) 0.0448(11) 0.0281(9) -0.0127(8) 0.0060(7) -0.0066(8)
C7 0.0240(9) 0.0288(9) 0.0285(9) -0.0088(8) 0.0109(7) -0.0095(7)
C8 0.0243(9) 0.0271(9) 0.0209(8) -0.0043(7) 0.0082(7) 0.0038(7)
C9 0.0258(9) 0.0286(9) 0.0181(8) 0.0061(7) 0.0046(7) 0.0064(7)
C10 0.0154(7) 0.0198(8) 0.0212(8) -0.0010(6) 0.0048(6) -0.0005(6)
C11 0.0178(7) 0.0203(8) 0.0174(7) -0.0024(6) 0.0047(6) -0.0031(6)
C12 0.0284(9) 0.0267(9) 0.0209(8) 0.0020(7) 0.0041(7) -0.0053(7)
C13 0.0202(8) 0.0312(9) 0.0256(9) -0.0042(7) 0.0048(7) -0.0069(7)
C14 0.0194(8) 0.0181(8) 0.0222(8) -0.0048(6) 0.0042(6) -0.0038(6)

loop_
_atom_site_label
_atom_site_type_symbol
_atom_site_fract_x
_atom_site_fract_y
_atom_site_fract_z
_atom_site_U_iso_or_equiv
_atom_site_thermal_displace_type
_atom_site_occupancy
_atom_site_calc_flag
_atom_site_refinement_flags
_atom_site_disorder_group
O1 O 0.86478(12) 0.78447(9) 0.24546(9) 0.0173(2) Uani 1 d . .
O2 O 0.79503(12) 0.96813(9) 0.29796(9) 0.0208(3) Uani 1 d . .
N N 0.71114(15) 0.79568(11) 0.38944(10) 0.0178(3) Uani 1 d . .
C1 C 0.6107(2) 0.70099(14) 0.34313(13) 0.0222(3) Uani 1 d . .
H11 H 0.5432(2) 0.68045(14) 0.39014(13) 0.027 Uiso 1 calc R .
H12 H 0.6718(2) 0.63572(14) 0.33348(13) 0.027 Uiso 1 calc R .
C2 C 0.5195(2) 0.74253(14) 0.23672(13) 0.0200(3) Uani 1 d . .
C3 C 0.5892(2) 0.83251(13) 0.19955(12) 0.0181(3) Uani 1 d . .
B B 0.7546(2) 0.85538(15) 0.27535(14) 0.0168(3) Uani 1 d . .
C4 C 0.5126(2) 0.8829(2) 0.10493(13) 0.0229(4) Uani 1 d . .
H4 H 0.5562(2) 0.9452(2) 0.07856(13) 0.028 Uiso 1 calc R .
C5 C 0.3725(2) 0.8426(2) 0.04874(14) 0.0289(4) Uani 1 d . .
H5 H 0.3204(2) 0.8780(2) -0.01515(14) 0.035 Uiso 1 calc R .
C6 C 0.3090(2) 0.7507(2) 0.08591(15) 0.0304(4) Uani 1 d . .
H6 H 0.2150(2) 0.7223(2) 0.04609(15) 0.036 Uiso 1 calc R .
C7 C 0.3820(2) 0.6998(2) 0.18112(14) 0.0263(4) Uani 1 d . .
H7 H 0.3385(2) 0.6374(2) 0.20721(14) 0.032 Uiso 1 calc R .
C8 C 0.6243(2) 0.87624(15) 0.43896(13) 0.0236(4) Uani 1 d . .
H81 H 0.5320(2) 0.89799(15) 0.38658(13) 0.028 Uiso 1 calc R .
H82 H 0.6869(2) 0.94171(15) 0.46224(13) 0.028 Uiso 1 calc R .
H83 H 0.5968(2) 0.84201(15) 0.50066(13) 0.028 Uiso 1 calc R .
C9 C 0.8431(2) 0.7571(2) 0.47239(13) 0.0243(4) Uani 1 d . .
H91 H 0.9007(2) 0.7031(2) 0.44131(13) 0.029 Uiso 1 calc R .
H92 H 0.8076(2) 0.7226(2) 0.53079(13) 0.029 Uiso 1 calc R .
H93 H 0.9083(2) 0.8202(2) 0.50000(13) 0.029 Uiso 1 calc R .
C10 C 1.0204(2) 0.81522(13) 0.26959(13) 0.0187(3) Uani 1 d . .
H101 H 1.0711(2) 0.77658(13) 0.21993(13) 0.022 Uiso 1 calc R .
H102 H 1.0689(2) 0.79050(13) 0.34287(13) 0.022 Uiso 1 calc R .
C11 C 1.0446(2) 0.93950(13) 0.26145(12) 0.0184(3) Uani 1 d . .
C12 C 0.9923(2) 0.9798(2) 0.14620(13) 0.0256(4) Uani 1 d . .
H121 H 1.0055(2) 1.0600(2) 0.14389(13) 0.031 Uiso 1 calc R .
H122 H 0.8850(2) 0.9613(2) 0.11864(13) 0.031 Uiso 1 calc R .
H123 H 1.0528(2) 0.9438(2) 0.10221(13) 0.031 Uiso 1 calc R .
C13 C 1.2127(2) 0.9663(2) 0.30467(14) 0.0258(4) Uani 1 d . .
H131 H 1.2270(2) 1.0466(2) 0.30662(14) 0.031 Uiso 1 calc R .
H132 H 1.2718(2) 0.9332(2) 0.25815(14) 0.031 Uiso 1 calc R .
H133 H 1.2471(2) 0.9362(2) 0.37692(14) 0.031 Uiso 1 calc R .
C14 C 0.9509(2) 0.99572(13) 0.33039(13) 0.0200(3) Uani 1 d . .
H141 H 0.9902(2) 0.97338(13) 0.40570(13) 0.024 Uiso 1 calc R .
H142 H 0.9624(2) 1.07681(13) 0.32611(13) 0.024 Uiso 1 calc R .

loop_
_atom_type_symbol
_atom_type_description
_atom_type_scat_dispersion_real
_atom_type_scat_dispersion_imag
_atom_type_scat_source
C C 0.0033 0.0016 'International Tables Vol C Tables 4.2.6.8 and 6.1.1.4'
H H 0.0000 0.0000 'International Tables Vol C Tables 4.2.6.8 and 6.1.1.4'
B B 0.0013 0.0007 'International Tables Vol C Tables 4.2.6.8 and 6.1.1.4'
N N 0.0061 0.0033 'International Tables Vol C Tables 4.2.6.8 and 6.1.1.4'
O O 0.0106 0.0060 'International Tables Vol C Tables 4.2.6.8 and 6.1.1.4'

loop_
_geom_angle_atom_site_label_1
_geom_angle_atom_site_label_2
_geom_angle_atom_site_label_3
_geom_angle
_geom_angle_site_symmetry_1
_geom_angle_site_symmetry_3
_geom_angle_publ_flag
C10 O1 B 120.20(12) . . ?
C14 O2 B 118.49(12) . . ?
C9 N C8 108.45(12) . . ?
C9 N C1 111.05(13) . . ?
C8 N C1 109.74(13) . . ?
C9 N B 115.44(12) . . ?
C8 N B 109.54(12) . . ?
C1 N B 102.44(11) . . ?
N C1 C2 105.00(13) . . ?
C7 C2 C3 122.6(2) . . ?
C7 C2 C1 125.4(2) . . ?
C3 C2 C1 112.02(14) . . ?
C4 C3 C2 117.92(15) . . ?
C4 C3 B 131.04(15) . . ?
C2 C3 B 110.96(14) . . ?
O2 B O1 117.66(14) . . ?
O2 B C3 116.56(13) . . ?
O1 B C3 110.03(13) . . ?
O2 B N 108.60(12) . . ?
O1 B N 106.59(12) . . ?
C3 B N 94.36(11) . . ?
C3 C4 C5 120.4(2) . . ?
C6 C5 C4 120.2(2) . . ?
C5 C6 C7 120.6(2) . . ?
C2 C7 C6 118.3(2) . . ?
O1 C10 C11 113.20(13) . . ?
C10 C11 C14 106.85(13) . . ?
C10 C11 C12 111.35(14) . . ?
C14 C11 C12 109.64(14) . . ?
C10 C11 C13 109.30(14) . . ?
C14 C11 C13 109.75(13) . . ?
C12 C11 C13 109.89(14) . . ?
O2 C14 C11 112.17(13) . . ?

loop_
_geom_bond_atom_site_label_1
_geom_bond_atom_site_label_2
_geom_bond_distance
_geom_bond_site_symmetry_2
_geom_bond_publ_flag
O1 C10 1.422(2) . ?
O1 B 1.438(2) . ?
O2 C14 1.417(2) . ?
O2 B 1.425(2) . ?
N C9 1.480(2) . ?
N C8 1.489(2) . ?
N C1 1.498(2) . ?
N B 1.765(2) . ?
C1 C2 1.511(2) . ?
C2 C7 1.385(2) . ?
C2 C3 1.400(2) . ?
C3 C4 1.394(2) . ?
C3 B 1.610(2) . ?
C4 C5 1.395(2) . ?
C5 C6 1.389(3) . ?
C6 C7 1.393(3) . ?
C10 C11 1.527(2) . ?
C11 C14 1.527(2) . ?
C11 C12 1.529(2) . ?
C11 C13 1.531(2) . ?

loop_
_geom_torsion_atom_site_label_1
_geom_torsion_atom_site_label_2
_geom_torsion_atom_site_label_3
_geom_torsion_atom_site_label_4
_geom_torsion
_geom_torsion_site_symmetry_1
_geom_torsion_site_symmetry_2
_geom_torsion_site_symmetry_3
_geom_torsion_site_symmetry_4
_geom_torsion_publ_flag
C9 N C1 C2 -159.45(13) . . . . ?
C8 N C1 C2 80.65(15) . . . . ?
B N C1 C2 -35.65(15) . . . . ?
N C1 C2 C7 -158.3(2) . . . . ?
N C1 C2 C3 20.8(2) . . . . ?
C7 C2 C3 C4 2.7(2) . . . . ?
C1 C2 C3 C4 -176.43(14) . . . . ?
C7 C2 C3 B -174.5(2) . . . . ?
C1 C2 C3 B 6.4(2) . . . . ?
C14 O2 B O1 -24.0(2) . . . . ?
C14 O2 B C3 -158.01(13) . . . . ?
C14 O2 B N 97.05(15) . . . . ?
C10 O1 B O2 19.1(2) . . . . ?
C10 O1 B C3 155.83(13) . . . . ?
C10 O1 B N -103.04(14) . . . . ?
C4 C3 B O2 44.3(2) . . . . ?
C2 C3 B O2 -139.00(15) . . . . ?
C4 C3 B O1 -92.9(2) . . . . ?
C2 C3 B O1 83.7(2) . . . . ?
C4 C3 B N 157.6(2) . . . . ?
C2 C3 B N -25.69(15) . . . . ?
C9 N B O2 -82.7(2) . . . . ?
C8 N B O2 40.0(2) . . . . ?
C1 N B O2 156.45(13) . . . . ?
C9 N B O1 45.0(2) . . . . ?
C8 N B O1 167.69(12) . . . . ?
C1 N B O1 -75.86(14) . . . . ?
C9 N B C3 157.36(13) . . . . ?
C8 N B C3 -79.91(14) . . . . ?
C1 N B C3 36.54(14) . . . . ?
C2 C3 C4 C5 -1.3(2) . . . . ?
B C3 C4 C5 175.1(2) . . . . ?
C3 C4 C5 C6 -0.9(3) . . . . ?
C4 C5 C6 C7 1.9(3) . . . . ?
C3 C2 C7 C6 -1.7(3) . . . . ?
C1 C2 C7 C6 177.3(2) . . . . ?
C5 C6 C7 C2 -0.6(3) . . . . ?
B O1 C10 C11 -35.4(2) . . . . ?
O1 C10 C11 C14 52.9(2) . . . . ?
O1 C10 C11 C12 -66.8(2) . . . . ?
O1 C10 C11 C13 171.57(13) . . . . ?
B O2 C14 C11 45.2(2) . . . . ?
C10 C11 C14 O2 -57.9(2) . . . . ?
C12 C11 C14 O2 62.9(2) . . . . ?
C13 C11 C14 O2 -176.33(14) . . . . ?

loop_
_cod_related_entry_id
_cod_related_entry_database
_cod_related_entry_code
1 ChemSpider 21142566
